data_4322327
loop_
_publ_author_name
'Zhiping Zheng'
'Thomas G. Gray'
'R. H. Holm'

_publ_section_title
;
 Synthesis and Structures of Solvated Monoclusters and Bridged Di- and
 Triclusters Based on the cubic Building Block [Re6(\m3-Se)8]2+
;
_journal_name_full 'Inorganic Chemistry'
_journal_page_first 4888
_journal_page_last 4895
_journal_paper_doi 10.1021/ic9906050
_journal_volume 38
_journal_year 1999
_chemical_formula_sum 'C16 H48 F12 O8 Re6 S8 Sb2 Se8'
_chemical_formula_weight 2845.40
_chemical_name_systematic
; 
 ? 
;
_space_group_IT_number 2
_symmetry_cell_setting triclinic
_symmetry_space_group_name_Hall '-P 1'
_symmetry_space_group_name_H-M 'P -1'
_atom_sites_solution_hydrogens geom
_atom_sites_solution_primary direct
_atom_sites_solution_secondary difmap
_audit_creation_method SHELXL
_cell_angle_alpha 100.36(3)
_cell_angle_beta 94.52(3)
_cell_angle_gamma 95.38(3)
_cell_formula_units_Z 1
_cell_length_a 9.337(2)
_cell_length_b 11.578(2)
_cell_length_c 13.498(3)
_cell_measurement_temperature 293(2)
_cell_volume 1422.2(5)
_computing_structure_refinement 'SHELXL-93 (Sheldrick, 1993)'
_computing_structure_solution 'SHELXS-86 (Sheldrick, 1990)'
_diffrn_ambient_temperature 293(2)
_diffrn_radiation_monochromator graphite
_diffrn_radiation_source 'fine-focus sealed tube'
_diffrn_radiation_type MoK\a
_diffrn_radiation_wavelength 0.71073
_diffrn_reflns_av_R_equivalents 0.0247
_diffrn_reflns_av_sigmaI/netI 0.0703
_diffrn_reflns_limit_h_max 11
_diffrn_reflns_limit_h_min -11
_diffrn_reflns_limit_k_max 13
_diffrn_reflns_limit_k_min -13
_diffrn_reflns_limit_l_max 15
_diffrn_reflns_limit_l_min -16
_diffrn_reflns_number 4030
_diffrn_reflns_theta_max 22.50
_diffrn_reflns_theta_min 1.54
_exptl_absorpt_coefficient_mu 19.128
_exptl_crystal_density_diffrn 3.322
_exptl_crystal_F_000 1268
_refine_diff_density_max 2.321
_refine_diff_density_min -2.513
_refine_diff_density_rms 0.393
_refine_ls_extinction_coef 0.00155(12)
_refine_ls_extinction_expression Fc^*^=kFc[1+0.001xFc^2^\l^3^/sin(2\q)]^-1/4^
_refine_ls_extinction_method SHELXL
_refine_ls_goodness_of_fit_all 0.879
_refine_ls_goodness_of_fit_obs 1.053
_refine_ls_matrix_type full
_refine_ls_number_parameters 232
_refine_ls_number_reflns 3715
_refine_ls_number_restraints 0
_refine_ls_restrained_S_all 0.879
_refine_ls_restrained_S_obs 1.053
_refine_ls_R_factor_all 0.0847
_refine_ls_R_factor_obs 0.0490
_refine_ls_shift/esd_max 0.000
_refine_ls_shift/esd_mean 0.000
_refine_ls_structure_factor_coef Fsqd
_refine_ls_weighting_details 'w=1/[\s^2^(Fo^2^)+(0.0787P)^2^+0.0000P] where P=(Fo^2^+2Fc^2^)/3'
_refine_ls_weighting_scheme calc
_refine_ls_wR_factor_all 0.1287
_refine_ls_wR_factor_obs 0.1175
_reflns_number_observed 2240
_reflns_number_total 3715
_reflns_observed_criterion >2sigma(I)
_cod_data_source_file ic9906050_05.cif
_cod_data_source_block zz58
_cod_depositor_comments
;
The following automatic conversions were performed:

'_refine_ls_weighting_scheme' value 'calc
w=1/[\s^2^(Fo^2^)+(0.0787P)^2^+0.0000P] where P=(Fo^2^+2Fc^2^)/3' was
changed to 'calc'. New tag '_refine_ls_weighting_details' was
created. The value of the new tag was set to
'w=1/[\s^2^(Fo^2^)+(0.0787P)^2^+0.0000P] where P=(Fo^2^+2Fc^2^)/3'.

Automatic conversion script
Id: cif_fix_values 3143 2015-03-26 13:38:13Z robertas 
;
_cod_original_cell_volume 1422.4(5)
_cod_database_code 4322327

loop_
_symmetry_equiv_pos_as_xyz
'x, y, z'
'-x, -y, -z'

loop_
_atom_site_aniso_label
_atom_site_aniso_U_11
_atom_site_aniso_U_22
_atom_site_aniso_U_33
_atom_site_aniso_U_23
_atom_site_aniso_U_13
_atom_site_aniso_U_12
Re1 0.0174(5) 0.0182(5) 0.0262(6) 0.0057(4) 0.0076(4) 0.0036(4)
Re2 0.0139(5) 0.0167(5) 0.0255(6) 0.0051(4) 0.0034(4) 0.0042(4)
Re3 0.0181(5) 0.0184(5) 0.0234(6) 0.0022(4) 0.0014(4) 0.0035(4)
Se1 0.0300(14) 0.0262(12) 0.0311(15) -0.0001(10) 0.0097(11) 0.0073(10)
Se2 0.0174(12) 0.0263(12) 0.046(2) 0.0071(11) 0.0025(11) 0.0040(10)
Se3 0.0210(13) 0.0217(11) 0.0338(15) 0.0051(10) 0.0042(11) 0.0017(9)
Se4 0.0375(15) 0.0293(13) 0.0290(15) 0.0090(11) 0.0038(12) 0.0055(11)
Sb 0.0655(14) 0.0517(12) 0.0439(13) 0.0060(10) 0.0084(11) 0.0003(10)
S1 0.036(4) 0.036(3) 0.037(4) 0.004(3) 0.012(3) 0.006(3)
S2 0.014(3) 0.022(3) 0.049(4) 0.001(3) -0.002(3) 0.005(2)
S3 0.045(4) 0.030(3) 0.036(4) -0.001(3) -0.004(3) 0.008(3)
S4 0.041(4) 0.047(4) 0.066(5) -0.003(4) -0.001(4) 0.007(3)
F1 0.078(16) 0.163(22) 0.194(27) 0.082(20) 0.028(17) 0.045(15)
F2 0.340(41) 0.119(19) 0.052(15) 0.008(13) 0.090(21) 0.022(22)
F3 0.180(26) 0.086(15) 0.164(26) 0.030(16) 0.033(21) -0.024(16)
F4 0.156(22) 0.185(23) 0.059(14) -0.003(14) 0.059(15) 0.078(18)
F5 0.139(21) 0.048(12) 0.238(31) 0.002(15) 0.035(21) -0.018(12)
F6 0.087(17) 0.205(27) 0.170(27) 0.055(21) -0.012(17) 0.061(17)
O1 0.036(10) 0.033(9) 0.040(11) -0.005(8) 0.020(8) 0.001(7)
O2 0.006(8) 0.028(8) 0.055(11) 0.008(8) -0.010(7) 0.002(6)
O3 0.052(11) 0.019(8) 0.042(11) -0.010(8) -0.022(9) 0.007(7)
O4 0.033(11) 0.077(14) 0.075(15) -0.018(11) -0.004(11) 0.013(10)

loop_
_atom_site_label
_atom_site_type_symbol
_atom_site_fract_x
_atom_site_fract_y
_atom_site_fract_z
_atom_site_U_iso_or_equiv
_atom_site_thermal_displace_type
_atom_site_occupancy
_atom_site_calc_flag
_atom_site_refinement_flags
_atom_site_disorder_group
Re1 Re -0.13492(9) 0.95909(7) -0.41586(7) 0.0200(3) Uani 1 d . .
Re2 Re -0.09297(9) 1.12939(7) -0.51687(7) 0.0183(3) Uani 1 d . .
Re3 Re -0.11286(9) 0.91067(7) -0.60977(7) 0.0201(3) Uani 1 d . .
Se1 Se -0.1115(2) 1.1727(2) -0.3283(2) 0.0291(6) Uani 1 d . .
Se2 Se -0.3289(2) 0.9981(2) -0.5418(2) 0.0298(6) Uani 1 d . .
Se3 Se -0.1492(2) 0.7487(2) -0.5097(2) 0.0255(6) Uani 1 d . .
Se4 Se 0.0703(3) 0.9225(2) -0.2961(2) 0.0314(6) Uani 1 d . .
Sb Sb -0.2559(2) 0.2710(2) -0.9499(2) 0.0543(6) Uani 1 d . .
S1 S -0.2974(7) 0.9745(5) -0.2118(5) 0.036(2) Uani 1 d . .
S2 S -0.3452(6) 1.2814(5) -0.5854(5) 0.0293(14) Uani 1 d . .
S3 S -0.2310(7) 0.6879(5) -0.7877(5) 0.038(2) Uani 1 d . .
S4 S -0.1864(8) 1.5915(6) -0.2788(6) 0.053(2) Uani 1 d . .
F1 F -0.0699(23) 0.2324(22) -0.9363(21) 0.136(9) Uani 1 d . .
F2 F -0.2448(37) 0.2626(20) -1.0851(15) 0.168(13) Uani 1 d . .
F3 F -0.3349(29) 0.1116(19) -0.9754(20) 0.144(10) Uani 1 d . .
F4 F -0.2694(26) 0.2837(22) -0.8154(15) 0.130(9) Uani 1 d . .
F5 F -0.1801(27) 0.4282(16) -0.9202(23) 0.146(11) Uani 1 d . .
F6 F -0.4376(25) 0.3093(25) -0.9618(21) 0.150(10) Uani 1 d . .
O1 O -0.2974(16) 0.9055(12) -0.3215(12) 0.037(4) Uani 1 d . .
O2 O -0.1941(14) 1.2831(11) -0.5368(12) 0.030(4) Uani 1 d . .
O3 O -0.2563(18) 0.8103(12) -0.7351(12) 0.041(4) Uani 1 d . .
O4 O -0.3210(18) 1.5515(16) -0.3491(15) 0.066(6) Uani 1 d . .
C1 C -0.4721(33) 1.0097(27) -0.2028(26) 0.081(10) Uiso 1 d . .
H1A H -0.4879(33) 1.0725(27) -0.2387(26) 0.121 Uiso 1 calc R .
H1B H -0.4868(33) 1.0346(27) -0.1329(26) 0.121 Uiso 1 calc R .
H1C H -0.5388(33) 0.9415(27) -0.2317(26) 0.121 Uiso 1 calc R .
C2 C -0.3046(35) 0.8609(26) -0.1404(25) 0.079(10) Uiso 1 d . .
H2A H -0.2129(35) 0.8299(26) -0.1374(25) 0.118 Uiso 1 calc R .
H2B H -0.3785(35) 0.7990(26) -0.1719(25) 0.118 Uiso 1 calc R .
H2C H -0.3264(35) 0.8920(26) -0.0731(25) 0.118 Uiso 1 calc R .
C3 C -0.3426(26) 1.4249(18) -0.6108(18) 0.037(6) Uiso 1 d . .
H3A H -0.2862(26) 1.4316(18) -0.6664(18) 0.055 Uiso 1 calc R .
H3B H -0.3005(26) 1.4808(18) -0.5520(18) 0.055 Uiso 1 calc R .
H3C H -0.4396(26) 1.4409(18) -0.6280(18) 0.055 Uiso 1 calc R .
C4 C -0.4530(26) 1.2963(20) -0.4834(18) 0.041(6) Uiso 1 d . .
H4B H -0.4652(26) 1.2228(20) -0.4599(18) 0.062 Uiso 1 calc R .
H4C H -0.5459(26) 1.3171(20) -0.5053(18) 0.062 Uiso 1 calc R .
H4D H -0.4068(26) 1.3571(20) -0.4294(18) 0.062 Uiso 1 calc R .
C5 C -0.4152(33) 0.6192(26) -0.8174(25) 0.077(10) Uiso 1 d . .
H5A H -0.4523(33) 0.6008(26) -0.7570(25) 0.115 Uiso 1 calc R .
H5B H -0.4175(33) 0.5479(26) -0.8667(25) 0.115 Uiso 1 calc R .
H5C H -0.4737(33) 0.6725(26) -0.8442(25) 0.115 Uiso 1 calc R .
C6 C -0.1873(41) 0.7127(32) -0.9032(28) 0.108(13) Uiso 1 d . .
H6A H -0.0897(41) 0.7497(32) -0.8970(28) 0.161 Uiso 1 calc R .
H6B H -0.2518(41) 0.7635(32) -0.9276(28) 0.161 Uiso 1 calc R .
H6C H -0.1956(41) 0.6389(32) -0.9501(28) 0.161 Uiso 1 calc R .
C7 C -0.0408(25) 1.5290(20) -0.3379(19) 0.039(6) Uiso 1 d . .
H7A H -0.0217(25) 1.5648(20) -0.3950(19) 0.059 Uiso 1 calc R .
H7B H -0.0659(25) 1.4455(20) -0.3602(19) 0.059 Uiso 1 calc R .
H7C H 0.0439(25) 1.5428(20) -0.2904(19) 0.059 Uiso 1 calc R .
C8 C -0.1870(35) 1.5069(27) -0.1835(25) 0.079(10) Uiso 1 d . .
H8A H -0.2616(35) 1.5279(27) -0.1408(25) 0.119 Uiso 1 calc R .
H8B H -0.0950(35) 1.5219(27) -0.1438(25) 0.119 Uiso 1 calc R .
H8C H -0.2048(35) 1.4246(27) -0.2137(25) 0.119 Uiso 1 calc R .

loop_
_atom_type_symbol
_atom_type_description
_atom_type_scat_dispersion_real
_atom_type_scat_dispersion_imag
_atom_type_scat_source
C C 0.0033 0.0016 'International Tables Vol C Tables 4.2.6.8 and 6.1.1.4'
H H 0.0000 0.0000 'International Tables Vol C Tables 4.2.6.8 and 6.1.1.4'
O O 0.0106 0.0060 'International Tables Vol C Tables 4.2.6.8 and 6.1.1.4'
F F 0.0171 0.0103 'International Tables Vol C Tables 4.2.6.8 and 6.1.1.4'
S S 0.1246 0.1234 'International Tables Vol C Tables 4.2.6.8 and 6.1.1.4'
Se Se -0.0929 2.2259 'International Tables Vol C Tables 4.2.6.8 and 6.1.1.4'
Sb Sb -0.5866 1.5461 'International Tables Vol C Tables 4.2.6.8 and 6.1.1.4'
Re Re -1.0185 7.2310 'International Tables Vol C Tables 4.2.6.8 and 6.1.1.4'

loop_
_geom_angle_atom_site_label_1
_geom_angle_atom_site_label_2
_geom_angle_atom_site_label_3
_geom_angle
_geom_angle_site_symmetry_1
_geom_angle_site_symmetry_3
_geom_angle_publ_flag
O1 Re1 Se2 90.6(4) . . ?
O1 Re1 Se3 89.7(4) . . ?
Se2 Re1 Se3 89.60(9) . . ?
O1 Re1 Se1 93.3(4) . . ?
Se2 Re1 Se1 90.17(9) . . ?
Se3 Re1 Se1 176.99(8) . . ?
O1 Re1 Se4 92.7(4) . . ?
Se2 Re1 Se4 176.75(9) . . ?
Se3 Re1 Se4 90.17(8) . . ?
Se1 Re1 Se4 89.89(9) . . ?
O1 Re1 Re3 137.2(4) . 2_574 ?
Se2 Re1 Re3 118.74(7) . 2_574 ?
Se3 Re1 Re3 118.60(7) . 2_574 ?
Se1 Re1 Re3 59.02(6) . 2_574 ?
Se4 Re1 Re3 58.69(6) . 2_574 ?
O1 Re1 Re2 134.4(4) . 2_574 ?
Se2 Re1 Re2 118.48(7) . 2_574 ?
Se3 Re1 Re2 58.74(6) . 2_574 ?
Se1 Re1 Re2 118.89(7) . 2_574 ?
Se4 Re1 Re2 58.79(6) . 2_574 ?
Re3 Re1 Re2 59.87(4) 2_574 2_574 ?
O1 Re1 Re3 133.0(4) . . ?
Se2 Re1 Re3 58.58(7) . . ?
Se3 Re1 Re3 58.71(6) . . ?
Se1 Re1 Re3 118.75(7) . . ?
Se4 Re1 Re3 118.69(7) . . ?
Re3 Re1 Re3 89.71(5) 2_574 . ?
Re2 Re1 Re3 59.91(4) 2_574 . ?
O1 Re1 Re2 135.7(4) . . ?
Se2 Re1 Re2 58.88(6) . . ?
Se3 Re1 Re2 118.49(7) . . ?
Se1 Re1 Re2 58.97(6) . . ?
Se4 Re1 Re2 118.55(7) . . ?
Re3 Re1 Re2 59.87(4) 2_574 . ?
Re2 Re1 Re2 89.80(4) 2_574 . ?
Re3 Re1 Re2 59.79(4) . . ?
O2 Re2 Se3 89.4(4) . 2_574 ?
O2 Re2 Se4 90.9(4) . 2_574 ?
Se3 Re2 Se4 90.48(9) 2_574 2_574 ?
O2 Re2 Se2 93.6(4) . . ?
Se3 Re2 Se2 177.00(8) 2_574 . ?
Se4 Re2 Se2 89.61(9) 2_574 . ?
O2 Re2 Se1 91.7(4) . . ?
Se3 Re2 Se1 89.83(9) 2_574 . ?
Se4 Re2 Se1 177.40(8) 2_574 . ?
Se2 Re2 Se1 89.95(9) . . ?
O2 Re2 Re3 136.1(4) . . ?
Se3 Re2 Re3 119.04(7) 2_574 . ?
Se4 Re2 Re3 58.83(6) 2_574 . ?
Se2 Re2 Re3 58.60(6) . . ?
Se1 Re2 Re3 118.85(7) . . ?
O2 Re2 Re3 134.0(4) . 2_574 ?
Se3 Re2 Re3 58.84(6) 2_574 2_574 ?
Se4 Re2 Re3 119.10(7) 2_574 2_574 ?
Se2 Re2 Re3 118.62(7) . 2_574 ?
Se1 Re2 Re3 59.01(6) . 2_574 ?
Re3 Re2 Re3 89.90(5) . 2_574 ?
O2 Re2 Re1 133.2(4) . 2_574 ?
Se3 Re2 Re1 59.00(6) 2_574 2_574 ?
Se4 Re2 Re1 59.04(7) 2_574 2_574 ?
Se2 Re2 Re1 118.64(7) . 2_574 ?
Se1 Re2 Re1 119.07(7) . 2_574 ?
Re3 Re2 Re1 60.05(4) . 2_574 ?
Re3 Re2 Re1 60.07(4) 2_574 2_574 ?
O2 Re2 Re1 136.6(4) . . ?
Se3 Re2 Re1 118.80(7) 2_574 . ?
Se4 Re2 Re1 118.86(7) 2_574 . ?
Se2 Re2 Re1 58.67(6) . . ?
Se1 Re2 Re1 58.82(6) . . ?
Re3 Re2 Re1 60.03(3) . . ?
Re3 Re2 Re1 59.96(4) 2_574 . ?
Re1 Re2 Re1 90.20(4) 2_574 . ?
O3 Re3 Se2 87.8(4) . . ?
O3 Re3 Se4 91.1(4) . 2_574 ?
Se2 Re3 Se4 90.02(8) . 2_574 ?
O3 Re3 Se3 91.2(4) . . ?
Se2 Re3 Se3 89.95(8) . . ?
Se4 Re3 Se3 177.73(9) 2_574 . ?
O3 Re3 Se1 94.6(4) . 2_574 ?
Se2 Re3 Se1 177.57(9) . 2_574 ?
Se4 Re3 Se1 90.07(9) 2_574 2_574 ?
Se3 Re3 Se1 89.87(8) . 2_574 ?
O3 Re3 Re2 132.5(4) . . ?
Se2 Re3 Re2 59.12(6) . . ?
Se4 Re3 Re2 58.99(6) 2_574 . ?
Se3 Re3 Re2 119.16(7) . . ?
Se1 Re3 Re2 118.98(7) 2_574 . ?
O3 Re3 Re2 137.3(4) . 2_574 ?
Se2 Re3 Re2 118.90(7) . 2_574 ?
Se4 Re3 Re2 119.26(7) 2_574 2_574 ?
Se3 Re3 Re2 58.87(6) . 2_574 ?
Se1 Re3 Re2 59.05(7) 2_574 2_574 ?
Re2 Re3 Re2 90.10(5) . 2_574 ?
O3 Re3 Re1 137.2(5) . 2_574 ?
Se2 Re3 Re1 119.19(7) . 2_574 ?
Se4 Re3 Re1 59.10(7) 2_574 2_574 ?
Se3 Re3 Re1 119.04(7) . 2_574 ?
Se1 Re3 Re1 58.91(6) 2_574 2_574 ?
Re2 Re3 Re1 60.08(4) . 2_574 ?
Re2 Re3 Re1 60.17(4) 2_574 2_574 ?
O3 Re3 Re1 132.4(5) . . ?
Se2 Re3 Re1 58.88(7) . . ?
Se4 Re3 Re1 119.17(7) 2_574 . ?
Se3 Re3 Re1 58.99(6) . . ?
Se1 Re3 Re1 119.06(7) 2_574 . ?
Re2 Re3 Re1 60.18(4) . . ?
Re2 Re3 Re1 60.02(4) 2_574 . ?
Re1 Re3 Re1 90.29(5) 2_574 . ?
Re1 Se1 Re3 62.07(6) . 2_574 ?
Re1 Se1 Re2 62.20(7) . . ?
Re3 Se1 Re2 61.95(7) 2_574 . ?
Re3 Se2 Re1 62.54(6) . . ?
Re3 Se2 Re2 62.29(6) . . ?
Re1 Se2 Re2 62.45(6) . . ?
Re3 Se3 Re2 62.28(6) . 2_574 ?
Re3 Se3 Re1 62.30(6) . . ?
Re2 Se3 Re1 62.26(6) 2_574 . ?
Re3 Se4 Re2 62.18(7) 2_574 2_574 ?
Re3 Se4 Re1 62.21(7) 2_574 . ?
Re2 Se4 Re1 62.17(7) 2_574 . ?
F6 Sb F4 87.9(12) . . ?
F6 Sb F2 90.8(14) . . ?
F4 Sb F2 178.2(11) . . ?
F6 Sb F1 179.4(14) . . ?
F4 Sb F1 91.5(11) . . ?
F2 Sb F1 89.7(14) . . ?
F6 Sb F5 92.0(12) . . ?
F4 Sb F5 86.3(12) . . ?
F2 Sb F5 92.4(12) . . ?
F1 Sb F5 87.8(11) . . ?
F6 Sb F3 87.6(12) . . ?
F4 Sb F3 91.7(11) . . ?
F2 Sb F3 89.5(11) . . ?
F1 Sb F3 92.7(12) . . ?
F5 Sb F3 178.0(12) . . ?
O1 S1 C1 105.0(13) . . ?
O1 S1 C2 102.6(12) . . ?
C1 S1 C2 98.0(15) . . ?
O2 S2 C3 101.7(10) . . ?
O2 S2 C4 104.5(11) . . ?
C3 S2 C4 99.0(11) . . ?
O3 S3 C6 101.9(14) . . ?
O3 S3 C5 100.6(12) . . ?
C6 S3 C5 101.7(17) . . ?
O4 S4 C8 108.0(14) . . ?
O4 S4 C7 107.7(11) . . ?
C8 S4 C7 95.7(13) . . ?
S1 O1 Re1 119.6(8) . . ?
S2 O2 Re2 124.8(8) . . ?
S3 O3 Re3 122.5(9) . . ?

loop_
_geom_bond_atom_site_label_1
_geom_bond_atom_site_label_2
_geom_bond_distance
_geom_bond_site_symmetry_2
_geom_bond_publ_flag
Re1 O1 2.173(14) . ?
Re1 Se2 2.514(3) . ?
Re1 Se3 2.522(2) . ?
Re1 Se1 2.523(2) . ?
Re1 Se4 2.525(3) . ?
Re1 Re3 2.6035(14) 2_574 ?
Re1 Re2 2.6040(13) 2_574 ?
Re1 Re3 2.6052(14) . ?
Re1 Re2 2.6090(13) . ?
Re2 O2 2.140(13) . ?
Re2 Se3 2.515(2) 2_574 ?
Re2 Se4 2.518(3) 2_574 ?
Re2 Se2 2.519(3) . ?
Re2 Se1 2.527(3) . ?
Re2 Re3 2.5986(14) . ?
Re2 Re3 2.6010(14) 2_574 ?
Re2 Re1 2.6040(13) 2_574 ?
Re3 O3 2.156(15) . ?
Re3 Se2 2.505(2) . ?
Re3 Se4 2.514(3) 2_574 ?
Re3 Se3 2.514(2) . ?
Re3 Se1 2.526(2) 2_574 ?
Re3 Re2 2.6010(14) 2_574 ?
Re3 Re1 2.6034(14) 2_574 ?
Se1 Re3 2.526(2) 2_574 ?
Se3 Re2 2.515(2) 2_574 ?
Se4 Re3 2.514(3) 2_574 ?
Se4 Re2 2.518(3) 2_574 ?
Sb F6 1.80(2) . ?
Sb F4 1.81(2) . ?
Sb F2 1.82(2) . ?
Sb F1 1.84(2) . ?
Sb F5 1.85(2) . ?
Sb F3 1.88(2) . ?
S1 O1 1.55(2) . ?
S1 C1 1.73(3) . ?
S1 C2 1.76(3) . ?
S2 O2 1.505(14) . ?
S2 C3 1.76(2) . ?
S2 C4 1.76(2) . ?
S3 O3 1.515(15) . ?
S3 C6 1.71(4) . ?
S3 C5 1.81(3) . ?
S4 O4 1.50(2) . ?
S4 C8 1.75(3) . ?
S4 C7 1.78(2) . ?
